data_4078773
loop_
_publ_author_name
'Yuan, Jian'
'Schrock, Richard R.'
'M\"uller, Peter'
'Axtell, Jonathan C.'
'Dobereiner, Graham E.'

_publ_section_title
;
 Pentafluorophenylimido Alkylidene Complexes of Molybdenum and Tungsten
;
_journal_issue 13
_journal_name_full Organometallics
_journal_page_first 4650
_journal_paper_doi 10.1021/om300408n
_journal_volume 31
_journal_year 2012
_chemical_formula_sum 'C52 H18 F25 Mo N O2'
_chemical_formula_weight 1259.61
_chemical_name_systematic
; 
 ? 
;
_space_group_IT_number 14
_symmetry_cell_setting monoclinic
_symmetry_space_group_name_Hall '-P 2ybc'
_symmetry_space_group_name_H-M 'P 1 21/c 1'
_atom_sites_solution_hydrogens geom
_atom_sites_solution_primary direct
_atom_sites_solution_secondary difmap
_audit_creation_method SHELXL-97
_cell_angle_alpha 90.00
_cell_angle_beta 92.8500(10)
_cell_angle_gamma 90.00
_cell_formula_units_Z 4
_cell_length_a 22.0127(11)
_cell_length_b 15.2586(8)
_cell_length_c 13.9366(7)
_cell_measurement_reflns_used 9906
_cell_measurement_temperature 100(2)
_cell_measurement_theta_max 31.65
_cell_measurement_theta_min 2.76
_cell_volume 4675.3(4)
_computing_cell_refinement 'SAINT 7.46A (Bruker-AXS, 2011)'
_computing_data_collection 'APEX2 v2011.4.0 (Bruker-AXS, 2011)'
_computing_data_reduction 'SAINT 7.46A (Bruker-AXS, 2011)'
_computing_molecular_graphics 'Bruker SHELXTL'
_computing_publication_material 'Bruker SHELXTL'
_computing_structure_refinement 'SHELXL-97 (Sheldrick, 2008)'
_computing_structure_solution 'SHELXS-97 (Sheldrick, 2008)'
_diffrn_ambient_temperature 100(2)
_diffrn_detector_area_resol_mean 8.3
_diffrn_measured_fraction_theta_full 1.000
_diffrn_measured_fraction_theta_max 1.000
_diffrn_measurement_device_type 'Bruker Smart APEX2 CCD'
_diffrn_measurement_method '\f and \w scans'
_diffrn_radiation_monochromator 'Incoatech ImuS multilayer optics'
_diffrn_radiation_source 'ImuS micro-focus sealed tube'
_diffrn_radiation_type MoK\a
_diffrn_radiation_wavelength 0.71073
_diffrn_reflns_av_R_equivalents 0.0368
_diffrn_reflns_av_sigmaI/netI 0.0178
_diffrn_reflns_limit_h_max 32
_diffrn_reflns_limit_h_min -32
_diffrn_reflns_limit_k_max 22
_diffrn_reflns_limit_k_min -22
_diffrn_reflns_limit_l_max 20
_diffrn_reflns_limit_l_min -20
_diffrn_reflns_number 155550
_diffrn_reflns_theta_full 31.51
_diffrn_reflns_theta_max 31.51
_diffrn_reflns_theta_min 1.62
_exptl_absorpt_coefficient_mu 0.426
_exptl_absorpt_correction_T_max 0.9196
_exptl_absorpt_correction_T_min 0.8652
_exptl_absorpt_correction_type multi-scan
_exptl_absorpt_process_details 'SADABS (Sheldrick, 2009)'
_exptl_crystal_colour orange
_exptl_crystal_density_diffrn 1.790
_exptl_crystal_density_method 'not measured'
_exptl_crystal_description block
_exptl_crystal_F_000 2480
_exptl_crystal_size_max 0.35
_exptl_crystal_size_mid 0.30
_exptl_crystal_size_min 0.20
_refine_diff_density_max 0.523
_refine_diff_density_min -0.534
_refine_diff_density_rms 0.059
_refine_ls_extinction_method none
_refine_ls_goodness_of_fit_ref 1.035
_refine_ls_hydrogen_treatment mixed
_refine_ls_matrix_type full
_refine_ls_number_parameters 735
_refine_ls_number_reflns 15590
_refine_ls_number_restraints 1
_refine_ls_restrained_S_all 1.035
_refine_ls_R_factor_all 0.0297
_refine_ls_R_factor_gt 0.0249
_refine_ls_shift/su_max 0.002
_refine_ls_shift/su_mean 0.000
_refine_ls_structure_factor_coef Fsqd
_refine_ls_weighting_details 'calc w=1/[\s^2^(Fo^2^)+(0.0318P)^2^+2.5177P] where P=(Fo^2^+2Fc^2^)/3'
_refine_ls_weighting_scheme calc
_refine_ls_wR_factor_gt 0.0647
_refine_ls_wR_factor_ref 0.0678
_reflns_number_gt 13878
_reflns_number_total 15590
_reflns_threshold_expression >2sigma(I)
_cod_data_source_file om300408n_si_002.cif
_cod_data_source_block x12082
_cod_depositor_comments
;
The following automatic conversions were performed:

'_symmetry_cell_setting' value 'Monoclinic' changed to 'monoclinic'
according to /home/saulius/struct/CIF-dictionaries/cif_core.dic
dictionary named 'cif_core.dic' version 2.4.2 from 2011-04-26.

Automatic conversion script
Id: cif_fix_values 1891 2012-01-12 08:04:46Z andrius 
;
_cod_original_sg_symbol_H-M P2(1)/c
_cod_database_code 4078773

loop_
_symmetry_equiv_pos_as_xyz
'x, y, z'
'-x, y+1/2, -z+1/2'
'-x, -y, -z'
'x, -y-1/2, z-1/2'

loop_
_atom_site_label
_atom_site_type_symbol
_atom_site_fract_x
_atom_site_fract_y
_atom_site_fract_z
_atom_site_U_iso_or_equiv
_atom_site_adp_type
_atom_site_occupancy
_atom_site_symmetry_multiplicity
_atom_site_calc_flag
_atom_site_refinement_flags
Mo1 Mo 0.250342(4) 0.014032(6) 0.130831(6) 0.01094(3) Uani 1 1 d .
C1 C 0.23046(5) -0.03216(7) 0.00789(8) 0.01447(18) Uani 1 1 d D
H1 H 0.2576(7) -0.0808(9) 0.0005(11) 0.017 Uiso 1 1 d D
C2 C 0.18267(5) -0.01845(8) -0.07313(8) 0.0164(2) Uani 1 1 d .
C3 C 0.12678(6) -0.07231(10) -0.04677(10) 0.0284(3) Uani 1 1 d .
H3A H 0.1390 -0.1331 -0.0339 0.043 Uiso 1 1 calc R
H3B H 0.0962 -0.0708 -0.1003 0.043 Uiso 1 1 calc R
H3C H 0.1095 -0.0473 0.0107 0.043 Uiso 1 1 calc R
C4 C 0.20653(7) -0.05552(9) -0.16727(9) 0.0254(3) Uani 1 1 d .
H4A H 0.2430 -0.0231 -0.1839 0.038 Uiso 1 1 calc R
H4B H 0.1751 -0.0493 -0.2191 0.038 Uiso 1 1 calc R
H4C H 0.2167 -0.1176 -0.1585 0.038 Uiso 1 1 calc R
C5 C 0.16875(5) 0.07895(8) -0.08593(8) 0.01594(19) Uani 1 1 d .
C6 C 0.21694(6) 0.13697(8) -0.09936(8) 0.0185(2) Uani 1 1 d .
H6 H 0.2571 0.1146 -0.1011 0.022 Uiso 1 1 calc R
C7 C 0.20726(7) 0.22640(9) -0.11026(9) 0.0253(3) Uani 1 1 d .
H7 H 0.2406 0.2645 -0.1191 0.030 Uiso 1 1 calc R
C8 C 0.14869(8) 0.26007(9) -0.10819(9) 0.0298(3) Uani 1 1 d .
H8 H 0.1418 0.3212 -0.1153 0.036 Uiso 1 1 calc R
C9 C 0.10053(7) 0.20372(10) -0.09577(9) 0.0297(3) Uani 1 1 d .
H9 H 0.0604 0.2264 -0.0947 0.036 Uiso 1 1 calc R
C10 C 0.11037(6) 0.11381(9) -0.08479(9) 0.0229(2) Uani 1 1 d .
H10 H 0.0768 0.0759 -0.0764 0.027 Uiso 1 1 calc R
N1 N 0.20481(5) 0.10661(7) 0.12549(7) 0.01645(17) Uani 1 1 d .
C11 C 0.17644(5) 0.18599(7) 0.13424(8) 0.01524(19) Uani 1 1 d .
C12 C 0.20992(5) 0.26386(8) 0.13674(8) 0.0171(2) Uani 1 1 d .
F1 F 0.26975(3) 0.26069(5) 0.12647(6) 0.02603(16) Uani 1 1 d .
C13 C 0.18279(6) 0.34391(8) 0.15170(8) 0.0198(2) Uani 1 1 d .
F2 F 0.21595(4) 0.41682(5) 0.15675(6) 0.02875(17) Uani 1 1 d .
C14 C 0.12081(6) 0.34772(8) 0.16384(8) 0.0215(2) Uani 1 1 d .
F3 F 0.09450(4) 0.42412(6) 0.18264(6) 0.03103(19) Uani 1 1 d .
C15 C 0.08626(6) 0.27226(9) 0.15804(9) 0.0223(2) Uani 1 1 d .
F4 F 0.02634(4) 0.27693(7) 0.16871(7) 0.0361(2) Uani 1 1 d .
C16 C 0.11374(5) 0.19234(8) 0.14355(8) 0.0184(2) Uani 1 1 d .
F5 F 0.07974(4) 0.12015(6) 0.13966(6) 0.02818(17) Uani 1 1 d .
O1 O 0.21796(3) -0.07293(5) 0.21609(5) 0.01274(14) Uani 1 1 d .
C21 C 0.18925(5) -0.15013(7) 0.19592(7) 0.01268(18) Uani 1 1 d .
C22 C 0.21965(5) -0.22034(7) 0.15435(7) 0.01365(18) Uani 1 1 d .
C27 C 0.28595(5) -0.21501(7) 0.14101(7) 0.01331(18) Uani 1 1 d .
C28 C 0.32725(5) -0.19101(7) 0.21554(7) 0.01384(18) Uani 1 1 d .
F6 F 0.30779(3) -0.17328(5) 0.30283(5) 0.01838(13) Uani 1 1 d .
C29 C 0.38914(5) -0.18539(7) 0.20339(8) 0.01455(19) Uani 1 1 d .
F7 F 0.42713(3) -0.16030(5) 0.27596(5) 0.01991(14) Uani 1 1 d .
C30 C 0.41178(5) -0.20604(7) 0.11555(8) 0.01531(19) Uani 1 1 d .
F8 F 0.47160(3) -0.20124(5) 0.10360(5) 0.02146(14) Uani 1 1 d .
C31 C 0.37236(5) -0.23116(7) 0.04024(8) 0.01531(19) Uani 1 1 d .
F9 F 0.39442(3) -0.24995(5) -0.04513(5) 0.02062(14) Uani 1 1 d .
C32 C 0.31083(5) -0.23514(7) 0.05356(8) 0.01439(18) Uani 1 1 d .
F10 F 0.27399(3) -0.25773(5) -0.02209(5) 0.01981(14) Uani 1 1 d .
C23 C 0.18691(5) -0.29543(8) 0.12727(8) 0.0167(2) Uani 1 1 d .
H23 H 0.2070 -0.3425 0.0976 0.020 Uiso 1 1 calc R
C24 C 0.12525(5) -0.30214(8) 0.14323(9) 0.0193(2) Uani 1 1 d .
H24 H 0.1030 -0.3524 0.1220 0.023 Uiso 1 1 calc R
C25 C 0.09646(5) -0.23498(8) 0.19030(8) 0.0182(2) Uani 1 1 d .
H25 H 0.0548 -0.2406 0.2038 0.022 Uiso 1 1 calc R
C26 C 0.12813(5) -0.15933(7) 0.21804(7) 0.01391(18) Uani 1 1 d .
C33 C 0.09925(5) -0.09056(7) 0.27533(8) 0.01426(18) Uani 1 1 d .
C34 C 0.12027(5) -0.07493(8) 0.36954(8) 0.0167(2) Uani 1 1 d .
F11 F 0.16690(3) -0.12150(5) 0.40773(5) 0.02290(15) Uani 1 1 d .
C35 C 0.09347(6) -0.01338(8) 0.42665(9) 0.0199(2) Uani 1 1 d .
F12 F 0.11407(4) -0.00120(6) 0.51761(6) 0.02895(18) Uani 1 1 d .
C36 C 0.04463(6) 0.03486(8) 0.38972(9) 0.0209(2) Uani 1 1 d .
F13 F 0.01846(4) 0.09458(6) 0.44504(6) 0.03010(18) Uani 1 1 d .
C37 C 0.02271(5) 0.02127(8) 0.29650(9) 0.0196(2) Uani 1 1 d .
F14 F -0.02394(3) 0.06915(6) 0.26048(6) 0.02750(17) Uani 1 1 d .
C38 C 0.04992(5) -0.04119(8) 0.24106(8) 0.0168(2) Uani 1 1 d .
F15 F 0.02773(3) -0.05280(5) 0.15060(5) 0.02320(15) Uani 1 1 d .
O2 O 0.33783(4) 0.01483(5) 0.14302(6) 0.01433(14) Uani 1 1 d .
C41 C 0.38870(5) 0.06129(7) 0.16600(8) 0.01396(18) Uani 1 1 d .
C42 C 0.41173(5) 0.06783(8) 0.26174(8) 0.01531(19) Uani 1 1 d .
C47 C 0.38007(5) 0.03117(7) 0.34422(8) 0.01471(19) Uani 1 1 d .
C48 C 0.31944(5) 0.04824(7) 0.36011(8) 0.01528(19) Uani 1 1 d .
F16 F 0.28582(3) 0.09712(5) 0.29610(5) 0.01810(13) Uani 1 1 d .
C49 C 0.29051(5) 0.02042(8) 0.44028(8) 0.0176(2) Uani 1 1 d .
F17 F 0.23217(3) 0.04097(6) 0.45096(5) 0.02378(15) Uani 1 1 d .
C50 C 0.32297(6) -0.02677(8) 0.51010(8) 0.0187(2) Uani 1 1 d .
F18 F 0.29619(4) -0.05514(5) 0.58818(5) 0.02529(16) Uani 1 1 d .
C51 C 0.38364(6) -0.04438(8) 0.49834(8) 0.0182(2) Uani 1 1 d .
F19 F 0.41563(4) -0.08895(5) 0.56653(5) 0.02458(16) Uani 1 1 d .
C52 C 0.41127(5) -0.01662(8) 0.41681(8) 0.0164(2) Uani 1 1 d .
F20 F 0.46990(3) -0.03718(5) 0.40915(5) 0.02083(14) Uani 1 1 d .
C43 C 0.46624(5) 0.11290(8) 0.28161(9) 0.0198(2) Uani 1 1 d .
H43 H 0.4823 0.1166 0.3460 0.024 Uiso 1 1 calc R
C44 C 0.49712(6) 0.15216(9) 0.20896(10) 0.0239(2) Uani 1 1 d .
H44 H 0.5343 0.1821 0.2234 0.029 Uiso 1 1 calc R
C45 C 0.47358(6) 0.14760(9) 0.11524(9) 0.0221(2) Uani 1 1 d .
H45 H 0.4943 0.1758 0.0657 0.027 Uiso 1 1 calc R
C46 C 0.41981(5) 0.10226(8) 0.09251(8) 0.0166(2) Uani 1 1 d .
C53 C 0.39785(5) 0.09742(8) -0.01004(8) 0.01623(19) Uani 1 1 d .
C54 C 0.39208(6) 0.01873(8) -0.05946(9) 0.0189(2) Uani 1 1 d .
F21 F 0.40340(4) -0.05669(5) -0.01287(6) 0.02651(16) Uani 1 1 d .
C55 C 0.37718(6) 0.01416(8) -0.15708(9) 0.0206(2) Uani 1 1 d .
F22 F 0.37180(4) -0.06338(6) -0.20127(6) 0.03052(18) Uani 1 1 d .
C56 C 0.36818(6) 0.09068(9) -0.20889(9) 0.0213(2) Uani 1 1 d .
F23 F 0.35476(4) 0.08745(6) -0.30323(6) 0.03002(18) Uani 1 1 d .
C57 C 0.37256(6) 0.17034(8) -0.16231(9) 0.0211(2) Uani 1 1 d .
F24 F 0.36198(4) 0.24423(6) -0.21142(6) 0.03226(19) Uani 1 1 d .
C58 C 0.38703(5) 0.17308(8) -0.06452(9) 0.0191(2) Uani 1 1 d .
F25 F 0.39080(4) 0.25199(5) -0.02275(6) 0.02844(17) Uani 1 1 d .

loop_
_atom_site_aniso_label
_atom_site_aniso_U_11
_atom_site_aniso_U_22
_atom_site_aniso_U_33
_atom_site_aniso_U_23
_atom_site_aniso_U_13
_atom_site_aniso_U_12
Mo1 0.01027(4) 0.01131(4) 0.01124(4) 0.00024(3) 0.00053(3) -0.00063(3)
C1 0.0156(5) 0.0139(5) 0.0139(4) 0.0006(4) 0.0006(3) -0.0010(4)
C2 0.0188(5) 0.0168(5) 0.0133(4) 0.0005(4) -0.0022(4) -0.0035(4)
C3 0.0257(6) 0.0296(7) 0.0289(6) 0.0081(5) -0.0075(5) -0.0131(5)
C4 0.0413(7) 0.0199(6) 0.0145(5) -0.0024(4) -0.0027(5) 0.0022(5)
C5 0.0169(5) 0.0190(5) 0.0117(4) 0.0004(4) -0.0012(4) 0.0002(4)
C6 0.0214(5) 0.0179(5) 0.0164(5) 0.0017(4) 0.0024(4) -0.0010(4)
C7 0.0392(7) 0.0182(6) 0.0186(5) 0.0022(4) 0.0020(5) -0.0024(5)
C8 0.0496(9) 0.0210(6) 0.0179(5) -0.0004(4) -0.0047(5) 0.0124(6)
C9 0.0318(7) 0.0362(7) 0.0205(6) -0.0033(5) -0.0059(5) 0.0170(6)
C10 0.0182(5) 0.0315(7) 0.0184(5) -0.0017(5) -0.0036(4) 0.0034(5)
N1 0.0195(4) 0.0158(4) 0.0137(4) -0.0010(3) -0.0016(3) 0.0029(3)
C11 0.0182(5) 0.0151(5) 0.0124(4) -0.0002(4) 0.0008(4) 0.0031(4)
C12 0.0177(5) 0.0180(5) 0.0156(4) -0.0024(4) -0.0002(4) 0.0014(4)
F1 0.0163(3) 0.0259(4) 0.0357(4) -0.0057(3) -0.0012(3) -0.0014(3)
C13 0.0294(6) 0.0154(5) 0.0148(5) -0.0012(4) 0.0018(4) 0.0012(4)
F2 0.0425(5) 0.0163(3) 0.0275(4) -0.0043(3) 0.0026(3) -0.0044(3)
C14 0.0319(6) 0.0190(5) 0.0142(5) 0.0028(4) 0.0069(4) 0.0113(5)
F3 0.0484(5) 0.0229(4) 0.0228(4) 0.0036(3) 0.0124(3) 0.0195(4)
C15 0.0195(5) 0.0283(6) 0.0198(5) 0.0054(5) 0.0083(4) 0.0086(5)
F4 0.0219(4) 0.0447(5) 0.0431(5) 0.0087(4) 0.0159(4) 0.0123(4)
C16 0.0188(5) 0.0197(5) 0.0170(5) 0.0030(4) 0.0037(4) 0.0004(4)
F5 0.0242(4) 0.0257(4) 0.0353(4) 0.0059(3) 0.0078(3) -0.0062(3)
O1 0.0123(3) 0.0128(3) 0.0132(3) -0.0003(3) 0.0018(3) -0.0017(3)
C21 0.0129(4) 0.0131(4) 0.0121(4) 0.0003(3) 0.0013(3) -0.0009(3)
C22 0.0122(4) 0.0152(5) 0.0139(4) -0.0001(4) 0.0030(3) -0.0006(4)
C27 0.0134(4) 0.0125(4) 0.0142(4) 0.0002(3) 0.0030(3) 0.0006(3)
C28 0.0150(4) 0.0139(5) 0.0129(4) 0.0003(3) 0.0031(3) 0.0023(4)
F6 0.0186(3) 0.0255(4) 0.0112(3) -0.0008(2) 0.0028(2) 0.0043(3)
C29 0.0142(4) 0.0138(5) 0.0155(4) -0.0001(4) -0.0005(4) 0.0015(4)
F7 0.0166(3) 0.0237(4) 0.0191(3) -0.0037(3) -0.0031(2) 0.0012(3)
C30 0.0122(4) 0.0156(5) 0.0185(5) 0.0008(4) 0.0040(4) 0.0004(4)
F8 0.0119(3) 0.0283(4) 0.0246(3) 0.0004(3) 0.0045(3) 0.0002(3)
C31 0.0168(5) 0.0153(5) 0.0144(4) -0.0009(4) 0.0060(4) 0.0013(4)
F9 0.0199(3) 0.0267(4) 0.0160(3) -0.0039(3) 0.0086(2) 0.0002(3)
C32 0.0149(4) 0.0143(5) 0.0141(4) -0.0014(4) 0.0021(3) -0.0005(4)
F10 0.0179(3) 0.0265(4) 0.0150(3) -0.0065(3) 0.0012(2) -0.0025(3)
C23 0.0172(5) 0.0151(5) 0.0181(5) -0.0022(4) 0.0040(4) -0.0012(4)
C24 0.0179(5) 0.0175(5) 0.0228(5) -0.0043(4) 0.0048(4) -0.0052(4)
C25 0.0146(5) 0.0194(5) 0.0209(5) -0.0023(4) 0.0046(4) -0.0037(4)
C26 0.0125(4) 0.0153(5) 0.0142(4) -0.0007(4) 0.0030(3) -0.0006(4)
C33 0.0124(4) 0.0156(5) 0.0151(4) -0.0003(4) 0.0038(3) -0.0012(4)
C34 0.0163(5) 0.0182(5) 0.0158(5) 0.0004(4) 0.0031(4) 0.0010(4)
F11 0.0240(4) 0.0265(4) 0.0180(3) 0.0012(3) -0.0017(3) 0.0065(3)
C35 0.0229(5) 0.0210(5) 0.0163(5) -0.0031(4) 0.0063(4) -0.0026(4)
F12 0.0374(5) 0.0341(4) 0.0156(3) -0.0078(3) 0.0045(3) -0.0015(4)
C36 0.0209(5) 0.0171(5) 0.0257(6) -0.0037(4) 0.0116(4) -0.0007(4)
F13 0.0314(4) 0.0242(4) 0.0363(4) -0.0098(3) 0.0170(3) 0.0034(3)
C37 0.0135(5) 0.0181(5) 0.0278(6) 0.0021(4) 0.0063(4) 0.0018(4)
F14 0.0169(3) 0.0256(4) 0.0403(4) 0.0033(3) 0.0044(3) 0.0080(3)
C38 0.0129(4) 0.0186(5) 0.0192(5) 0.0002(4) 0.0021(4) -0.0011(4)
F15 0.0171(3) 0.0302(4) 0.0219(3) -0.0014(3) -0.0038(3) 0.0012(3)
O2 0.0115(3) 0.0151(4) 0.0164(3) 0.0000(3) 0.0012(3) -0.0025(3)
C41 0.0111(4) 0.0137(5) 0.0172(4) -0.0006(4) 0.0020(3) -0.0011(3)
C42 0.0128(4) 0.0157(5) 0.0174(5) -0.0007(4) 0.0008(4) -0.0014(4)
C47 0.0137(4) 0.0148(5) 0.0156(4) -0.0016(4) 0.0001(4) -0.0014(4)
C48 0.0154(5) 0.0152(5) 0.0151(4) -0.0008(4) -0.0008(4) 0.0007(4)
F16 0.0169(3) 0.0204(3) 0.0169(3) 0.0004(3) -0.0002(2) 0.0044(3)
C49 0.0166(5) 0.0190(5) 0.0174(5) -0.0023(4) 0.0024(4) -0.0023(4)
F17 0.0165(3) 0.0319(4) 0.0233(3) -0.0022(3) 0.0060(3) 0.0005(3)
C50 0.0235(5) 0.0177(5) 0.0149(5) -0.0004(4) 0.0022(4) -0.0056(4)
F18 0.0311(4) 0.0271(4) 0.0181(3) 0.0035(3) 0.0057(3) -0.0076(3)
C51 0.0225(5) 0.0150(5) 0.0166(5) 0.0015(4) -0.0044(4) -0.0022(4)
F19 0.0294(4) 0.0219(4) 0.0215(3) 0.0064(3) -0.0078(3) -0.0021(3)
C52 0.0145(5) 0.0158(5) 0.0185(5) -0.0017(4) -0.0025(4) -0.0011(4)
F20 0.0143(3) 0.0228(4) 0.0249(3) -0.0010(3) -0.0037(3) 0.0022(3)
C43 0.0157(5) 0.0216(5) 0.0219(5) -0.0022(4) -0.0013(4) -0.0044(4)
C44 0.0167(5) 0.0266(6) 0.0283(6) -0.0015(5) 0.0013(4) -0.0100(5)
C45 0.0183(5) 0.0241(6) 0.0244(6) 0.0011(5) 0.0049(4) -0.0080(4)
C46 0.0150(5) 0.0170(5) 0.0180(5) 0.0006(4) 0.0034(4) -0.0022(4)
C53 0.0147(5) 0.0165(5) 0.0178(5) 0.0021(4) 0.0045(4) -0.0020(4)
C54 0.0216(5) 0.0158(5) 0.0195(5) 0.0031(4) 0.0045(4) 0.0009(4)
F21 0.0418(5) 0.0147(3) 0.0232(4) 0.0036(3) 0.0036(3) 0.0044(3)
C55 0.0235(6) 0.0184(5) 0.0202(5) -0.0019(4) 0.0041(4) 0.0005(4)
F22 0.0436(5) 0.0219(4) 0.0260(4) -0.0073(3) 0.0007(3) 0.0039(3)
C56 0.0201(5) 0.0256(6) 0.0184(5) 0.0029(4) 0.0013(4) -0.0010(4)
F23 0.0354(4) 0.0359(5) 0.0183(3) 0.0021(3) -0.0029(3) -0.0012(4)
C57 0.0203(5) 0.0188(5) 0.0243(5) 0.0072(4) 0.0007(4) -0.0025(4)
F24 0.0421(5) 0.0214(4) 0.0323(4) 0.0121(3) -0.0073(4) -0.0031(3)
C58 0.0184(5) 0.0152(5) 0.0237(5) 0.0010(4) 0.0020(4) -0.0027(4)
F25 0.0389(5) 0.0143(3) 0.0317(4) -0.0008(3) -0.0022(3) -0.0041(3)

loop_
_atom_type_symbol
_atom_type_description
_atom_type_scat_dispersion_real
_atom_type_scat_dispersion_imag
_atom_type_scat_source
C C 0.0033 0.0016 'International Tables Vol C Tables 4.2.6.8 and 6.1.1.4'
H H 0.0000 0.0000 'International Tables Vol C Tables 4.2.6.8 and 6.1.1.4'
N N 0.0061 0.0033 'International Tables Vol C Tables 4.2.6.8 and 6.1.1.4'
O O 0.0106 0.0060 'International Tables Vol C Tables 4.2.6.8 and 6.1.1.4'
F F 0.0171 0.0103 'International Tables Vol C Tables 4.2.6.8 and 6.1.1.4'
Mo Mo -1.6832 0.6857 'International Tables Vol C Tables 4.2.6.8 and 6.1.1.4'

loop_
_geom_angle_atom_site_label_1
_geom_angle_atom_site_label_2
_geom_angle_atom_site_label_3
_geom_angle
N1 Mo1 C1 99.11(5)
N1 Mo1 O2 124.97(4)
C1 Mo1 O2 105.59(4)
N1 Mo1 O1 110.78(4)
C1 Mo1 O1 103.02(4)
O2 Mo1 O1 110.28(3)
C2 C1 Mo1 138.20(9)
C2 C1 H1 116.0(9)
Mo1 C1 H1 105.6(9)
C1 C2 C5 110.40(9)
C1 C2 C3 106.34(9)
C5 C2 C3 112.93(11)
C1 C2 C4 109.19(10)
C5 C2 C4 109.40(9)
C3 C2 C4 108.47(10)
C2 C3 H3A 109.5
C2 C3 H3B 109.5
H3A C3 H3B 109.5
C2 C3 H3C 109.5
H3A C3 H3C 109.5
H3B C3 H3C 109.5
C2 C4 H4A 109.5
C2 C4 H4B 109.5
H4A C4 H4B 109.5
C2 C4 H4C 109.5
H4A C4 H4C 109.5
H4B C4 H4C 109.5
C10 C5 C6 117.75(11)
C10 C5 C2 123.44(11)
C6 C5 C2 118.81(10)
C7 C6 C5 121.50(12)
C7 C6 H6 119.3
C5 C6 H6 119.3
C6 C7 C8 119.92(13)
C6 C7 H7 120.0
C8 C7 H7 120.0
C9 C8 C7 119.39(13)
C9 C8 H8 120.3
C7 C8 H8 120.3
C8 C9 C10 120.60(13)
C8 C9 H9 119.7
C10 C9 H9 119.7
C5 C10 C9 120.85(13)
C5 C10 H10 119.6
C9 C10 H10 119.6
C11 N1 Mo1 169.18(9)
N1 C11 C16 121.76(11)
N1 C11 C12 120.74(10)
C16 C11 C12 117.47(10)
F1 C12 C13 119.07(11)
F1 C12 C11 119.29(10)
C13 C12 C11 121.63(11)
F2 C13 C12 120.50(12)
F2 C13 C14 119.99(11)
C12 C13 C14 119.49(12)
F3 C14 C15 119.82(12)
F3 C14 C13 120.07(12)
C15 C14 C13 120.10(11)
F4 C15 C14 119.55(12)
F4 C15 C16 120.36(12)
C14 C15 C16 120.07(11)
F5 C16 C15 119.16(11)
F5 C16 C11 119.68(11)
C15 C16 C11 121.16(11)
C21 O1 Mo1 130.32(6)
O1 C21 C26 118.85(9)
O1 C21 C22 121.37(9)
C26 C21 C22 119.78(10)
C23 C22 C21 119.21(10)
C23 C22 C27 120.63(10)
C21 C22 C27 120.15(10)
C28 C27 C32 116.02(10)
C28 C27 C22 122.02(9)
C32 C27 C22 121.95(9)
F6 C28 C29 117.42(9)
F6 C28 C27 120.28(9)
C29 C28 C27 122.30(10)
F7 C29 C30 119.77(10)
F7 C29 C28 120.55(10)
C30 C29 C28 119.68(10)
F8 C30 C29 119.93(10)
F8 C30 C31 120.35(10)
C29 C30 C31 119.72(10)
F9 C31 C32 120.87(10)
F9 C31 C30 119.51(10)
C32 C31 C30 119.61(10)
F10 C32 C31 117.70(9)
F10 C32 C27 119.63(9)
C31 C32 C27 122.65(10)
C24 C23 C22 120.82(10)
C24 C23 H23 119.6
C22 C23 H23 119.6
C25 C24 C23 119.61(11)
C25 C24 H24 120.2
C23 C24 H24 120.2
C24 C25 C26 120.61(10)
C24 C25 H25 119.7
C26 C25 H25 119.7
C25 C26 C21 119.63(10)
C25 C26 C33 120.95(10)
C21 C26 C33 119.34(10)
C38 C33 C34 116.75(10)
C38 C33 C26 123.30(10)
C34 C33 C26 119.92(10)
F11 C34 C35 118.24(10)
F11 C34 C33 119.84(10)
C35 C34 C33 121.91(11)
F12 C35 C36 119.99(11)
F12 C35 C34 120.39(11)
C36 C35 C34 119.62(11)
F13 C36 C37 120.23(12)
F13 C36 C35 119.75(12)
C37 C36 C35 120.02(11)
F14 C37 C36 119.84(11)
F14 C37 C38 120.86(11)
C36 C37 C38 119.30(11)
F15 C38 C37 117.96(10)
F15 C38 C33 119.64(10)
C37 C38 C33 122.40(11)
C41 O2 Mo1 146.97(7)
O2 C41 C46 119.26(10)
O2 C41 C42 121.17(10)
C46 C41 C42 119.57(10)
C43 C42 C41 119.19(10)
C43 C42 C47 117.62(10)
C41 C42 C47 123.17(10)
C48 C47 C52 115.07(10)
C48 C47 C42 123.04(10)
C52 C47 C42 121.62(10)
F16 C48 C49 116.34(10)
F16 C48 C47 119.77(10)
C49 C48 C47 123.87(10)
F17 C49 C48 120.15(11)
F17 C49 C50 120.65(11)
C48 C49 C50 119.18(11)
F18 C50 C51 120.18(11)
F18 C50 C49 120.63(11)
C51 C50 C49 119.19(11)
F19 C51 C50 119.48(11)
F19 C51 C52 120.12(11)
C50 C51 C52 120.41(11)
F20 C52 C51 117.36(10)
F20 C52 C47 120.36(10)
C51 C52 C47 122.28(11)
C44 C43 C42 121.05(11)
C44 C43 H43 119.5
C42 C43 H43 119.5
C45 C44 C43 119.66(11)
C45 C44 H44 120.2
C43 C44 H44 120.2
C44 C45 C46 120.92(11)
C44 C45 H45 119.5
C46 C45 H45 119.5
C45 C46 C41 119.59(11)
C45 C46 C53 118.34(10)
C41 C46 C53 122.06(10)
C54 C53 C58 115.91(11)
C54 C53 C46 122.51(10)
C58 C53 C46 121.34(11)
F21 C54 C55 117.54(11)
F21 C54 C53 119.54(11)
C55 C54 C53 122.87(11)
F22 C55 C56 120.01(11)
F22 C55 C54 120.56(11)
C56 C55 C54 119.43(11)
F23 C56 C57 120.22(11)
F23 C56 C55 120.18(12)
C57 C56 C55 119.60(11)
F24 C57 C56 119.82(11)
F24 C57 C58 120.36(12)
C56 C57 C58 119.81(11)
F25 C58 C57 117.49(11)
F25 C58 C53 120.15(11)
C57 C58 C53 122.35(11)

loop_
_geom_bond_atom_site_label_1
_geom_bond_atom_site_label_2
_geom_bond_distance
Mo1 N1 1.7316(10)
Mo1 C1 1.8840(11)
Mo1 O2 1.9250(8)
Mo1 O1 1.9403(8)
C1 C2 1.5190(15)
C1 H1 0.962(13)
C2 C5 1.5260(16)
C2 C3 1.5392(17)
C2 C4 1.5446(17)
C3 H3A 0.9800
C3 H3B 0.9800
C3 H3C 0.9800
C4 H4A 0.9800
C4 H4B 0.9800
C4 H4C 0.9800
C5 C10 1.3916(17)
C5 C6 1.4014(16)
C6 C7 1.3883(17)
C6 H6 0.9500
C7 C8 1.390(2)
C7 H7 0.9500
C8 C9 1.383(2)
C8 H8 0.9500
C9 C10 1.396(2)
C9 H9 0.9500
C10 H10 0.9500
N1 C11 1.3710(14)
C11 C16 1.3960(16)
C11 C12 1.3977(16)
C12 F1 1.3326(14)
C12 C13 1.3801(16)
C13 F2 1.3306(15)
C13 C14 1.3842(18)
C14 F3 1.3335(14)
C14 C15 1.380(2)
C15 F4 1.3364(14)
C15 C16 1.3806(17)
C16 F5 1.3313(14)
O1 C21 1.3596(13)
C21 C26 1.4021(14)
C21 C22 1.4034(15)
C22 C23 1.3954(15)
C22 C27 1.4827(15)
C27 C28 1.3948(15)
C27 C32 1.3949(14)
C28 F6 1.3373(12)
C28 C29 1.3837(15)
C29 F7 1.3360(12)
C29 C30 1.3810(15)
C30 F8 1.3376(12)
C30 C31 1.3824(16)
C31 F9 1.3382(12)
C31 C32 1.3775(15)
C32 F10 1.3428(12)
C23 C24 1.3902(16)
C23 H23 0.9500
C24 C25 1.3868(17)
C24 H24 0.9500
C25 C26 1.3933(16)
C25 H25 0.9500
C26 C33 1.4811(15)
C33 C38 1.3867(15)
C33 C34 1.3909(15)
C34 F11 1.3369(13)
C34 C35 1.3820(16)
C35 F12 1.3379(14)
C35 C36 1.3813(18)
C36 F13 1.3420(14)
C36 C37 1.3789(18)
C37 F14 1.3377(14)
C37 C38 1.3820(17)
C38 F15 1.3410(13)
O2 C41 1.3503(13)
C41 C46 1.4066(15)
C41 C42 1.4071(15)
C42 C43 1.3987(15)
C42 C47 1.4832(16)
C47 C48 1.3883(15)
C47 C52 1.3992(15)
C48 F16 1.3543(13)
C48 C49 1.3801(16)
C49 F17 1.3376(14)
C49 C50 1.3808(17)
C50 F18 1.3351(13)
C50 C51 1.3801(17)
C51 F19 1.3397(13)
C51 C52 1.3816(17)
C52 F20 1.3375(13)
C43 C44 1.3836(18)
C43 H43 0.9500
C44 C45 1.3828(18)
C44 H44 0.9500
C45 C46 1.3938(16)
C45 H45 0.9500
C46 C53 1.4876(16)
C53 C54 1.3869(17)
C53 C58 1.3957(16)
C54 F21 1.3386(14)
C54 C55 1.3853(17)
C55 F22 1.3364(14)
C55 C56 1.3819(18)
C56 F23 1.3341(14)
C56 C57 1.3792(18)
C57 F24 1.3333(14)
C57 C58 1.3846(17)
C58 F25 1.3382(14)

loop_
_cod_related_entry_id
_cod_related_entry_database
_cod_related_entry_code
1 ChemSpider 30659844
